data_4126494
loop_
_publ_author_name
'Schmidt, Monika'
'Seitz, Andreas E.'
'Eckhardt, Maria'
'Bal\'azs, G\'abor'
'Peresypkina, Eugenia V.'
'Virovets, Alexander V.'
'Riedlberger, Felix'
'Bodensteiner, Michael'
'Zolnhofer, Eva M.'
'Meyer, Karsten'
'Scheer, Manfred'

_publ_section_title
;
 Transfer Reagent for Bonding Isomers of Iron Complexes.
;
_journal_name_full 'Journal of the American Chemical Society'
_journal_paper_doi 10.1021/jacs.7b07354
_journal_year 2017
_chemical_formula_moiety 'C39 H63 As5 Zr2'
_chemical_formula_structural '(Cp''2 Zr) (Cp''Zr) As5'
_chemical_formula_sum 'C39 H63 As5 Zr2'
_chemical_formula_weight 1088.93
_space_group_crystal_system orthorhombic
_space_group_IT_number 19
_space_group_name_Hall 'P 2ac 2ab'
_space_group_name_H-M_alt 'P 21 21 21'
_symmetry_space_group_name_Hall 'P 2ac 2ab'
_symmetry_space_group_name_H-M 'P 21 21 21'
_atom_sites_solution_hydrogens geom
_atom_sites_solution_primary direct
_atom_sites_solution_secondary difmap
_audit_creation_method SHELXL-2014/7
_cell_angle_alpha 90
_cell_angle_beta 90
_cell_angle_gamma 90
_cell_formula_units_Z 4
_cell_length_a 10.47130(10)
_cell_length_b 18.7660(2)
_cell_length_c 21.9729(2)
_cell_measurement_reflns_used 11144
_cell_measurement_temperature 123(2)
_cell_measurement_theta_max 62.0464
_cell_measurement_theta_min 3.0943
_cell_volume 4317.77(7)
_computing_cell_refinement
;
CrysAlisPro, Oxford Diffraction Ltd.,
Version 1.171.34.9 (release 08-12-2009 CrysAlis171 .NET)
(compiled Dec  8 2009,17:31:18)
;
_computing_data_collection
;
CrysAlisPro, Oxford Diffraction Ltd.,
Version 1.171.34.9 (release 08-12-2009 CrysAlis171 .NET)
(compiled Dec  8 2009,17:31:18)
;
_computing_data_reduction
;
CrysAlisPro, Oxford Diffraction Ltd.,
Version 1.171.34.9 (release 08-12-2009 CrysAlis171 .NET)
(compiled Dec  8 2009,17:31:18)
;
_computing_molecular_graphics 'SXGRAPH (Farrugia, 1999)'
_computing_publication_material 'PLATON (Spek, 2003)'
_computing_structure_refinement 'SHELXL-2014/7 (Sheldrick, 2014)'
_computing_structure_solution 'SIR-97 (Altomare, 1999)'
_diffrn_ambient_temperature 123(2)
_diffrn_detector_area_resol_mean 10.5431
_diffrn_measured_fraction_theta_full 0.982
_diffrn_measured_fraction_theta_max 0.982
_diffrn_measurement_device_type 'Xcalibur, Ruby, Gemini ultra'
_diffrn_measurement_method '\w scans'
_diffrn_radiation_monochromator mirror
_diffrn_radiation_probe x-ray
_diffrn_radiation_source 'Enhance Ultra (Cu) X-ray Source'
_diffrn_radiation_type CuK\a
_diffrn_radiation_wavelength 1.54178
_diffrn_reflns_av_R_equivalents 0.0329
_diffrn_reflns_av_unetI/netI 0.0299
_diffrn_reflns_Laue_measured_fraction_full 0.982
_diffrn_reflns_Laue_measured_fraction_max 0.982
_diffrn_reflns_limit_h_max 10
_diffrn_reflns_limit_h_min -11
_diffrn_reflns_limit_k_max 21
_diffrn_reflns_limit_k_min -20
_diffrn_reflns_limit_l_max 24
_diffrn_reflns_limit_l_min -12
_diffrn_reflns_number 13985
_diffrn_reflns_point_group_measured_fraction_full 0.909
_diffrn_reflns_point_group_measured_fraction_max 0.909
_diffrn_reflns_theta_full 62.132
_diffrn_reflns_theta_max 62.132
_diffrn_reflns_theta_min 3.097
_exptl_absorpt_coefficient_mu 8.393
_exptl_absorpt_correction_T_max 1.00000
_exptl_absorpt_correction_T_min 0.66538
_exptl_absorpt_correction_type multi-scan
_exptl_absorpt_process_details
;
CrysAlisPro, Oxford Diffraction Ltd.,
Version 1.171.34.9 (release 08-12-2009 CrysAlis171 .NET)
(compiled Dec  8 2009,17:31:18)
Empirical absorption correction using spherical harmonics,
implemented in SCALE3 ABSPACK scaling algorithm.
;
_exptl_crystal_colour brown
_exptl_crystal_density_diffrn 1.675
_exptl_crystal_description rod
_exptl_crystal_F_000 2168
_exptl_crystal_size_max 0.190
_exptl_crystal_size_mid 0.060
_exptl_crystal_size_min 0.020
_refine_diff_density_max 0.455
_refine_diff_density_min -0.398
_refine_diff_density_rms 0.073
_refine_ls_abs_structure_details
;
 Flack x determined using 2249 quotients [(I+)-(I-)]/[(I+)+(I-)]
 (Parsons, Flack and Wagner, Acta Cryst. B69 (2013) 249-259).
;
_refine_ls_abs_structure_Flack -0.009(8)
_refine_ls_extinction_method none
_refine_ls_goodness_of_fit_ref 0.990
_refine_ls_hydrogen_treatment constr
_refine_ls_matrix_type full
_refine_ls_number_parameters 433
_refine_ls_number_reflns 6188
_refine_ls_number_restraints 0
_refine_ls_restrained_S_all 0.990
_refine_ls_R_factor_all 0.0221
_refine_ls_R_factor_gt 0.0204
_refine_ls_shift/su_max 0.001
_refine_ls_shift/su_mean 0.000
_refine_ls_structure_factor_coef Fsqd
_refine_ls_weighting_details 'w=1/[\s^2^(Fo^2^)+(0.0276P)^2^] where P=(Fo^2^+2Fc^2^)/3'
_refine_ls_weighting_scheme calc
_refine_ls_wR_factor_gt 0.0462
_refine_ls_wR_factor_ref 0.0466
_reflns_Friedel_coverage 0.651
_reflns_Friedel_fraction_full 0.817
_reflns_Friedel_fraction_max 0.817
_reflns_number_gt 5859
_reflns_number_total 6188
_reflns_threshold_expression 'I > 2\s(I)'
_cod_data_source_file ja7b07354_si_005.cif
_cod_data_source_block Cp'''3Zr2As5
_cod_database_code 4126494
_shelx_shelxl_version_number 2014/7
_shelx_space_group_comment
;
The symmetry employed for this shelxl refinement is uniquely defined
by the following loop, which should always be used as a source of
symmetry information in preference to the above space-group names.
They are only intended as comments.
;
_shelx_estimated_absorpt_t_min 0.298
_shelx_estimated_absorpt_t_max 0.850

loop_
_space_group_symop_operation_xyz
'x, y, z'
'-x+1/2, -y, z+1/2'
'x+1/2, -y+1/2, -z'
'-x, y+1/2, -z+1/2'

loop_
_atom_site_label
_atom_site_type_symbol
_atom_site_fract_x
_atom_site_fract_y
_atom_site_fract_z
_atom_site_U_iso_or_equiv
_atom_site_adp_type
_atom_site_occupancy
_atom_site_site_symmetry_order
_atom_site_calc_flag
_atom_site_refinement_flags_posn
_atom_site_refinement_flags_adp
Zr2 Zr 0.72752(4) 0.43074(2) 0.36277(2) 0.01583(10) Uani 1 1 d . .
Zr1 Zr 0.59602(4) 0.30874(2) 0.24187(2) 0.01455(10) Uani 1 1 d . .
As1 As 0.49721(5) 0.39702(3) 0.32952(2) 0.01753(13) Uani 1 1 d . .
As2 As 0.82934(5) 0.37003(3) 0.26795(2) 0.01947(13) Uani 1 1 d . .
As5 As 0.73503(6) 0.56502(3) 0.33102(3) 0.02737(15) Uani 1 1 d . .
As4 As 0.55134(6) 0.51073(3) 0.27974(3) 0.02393(14) Uani 1 1 d . .
As3 As 0.76984(6) 0.49329(3) 0.23886(3) 0.02511(14) Uani 1 1 d . .
C5 C 0.4903(5) 0.2813(3) 0.1371(2) 0.0231(12) Uani 1 1 d . .
H5 H 0.4592 0.2345 0.1301 0.028 Uiso 1 1 calc R U
C18 C 0.7151(5) 0.1955(3) 0.2833(2) 0.0192(11) Uani 1 1 d . .
C16 C 0.5111(5) 0.2148(2) 0.3212(2) 0.0167(11) Uani 1 1 d . .
C3 C 0.5020(5) 0.3968(3) 0.1660(2) 0.0213(11) Uani 1 1 d . .
H3 H 0.4808 0.4426 0.1815 0.026 Uiso 1 1 calc R U
C29 C 0.7205(5) 0.3676(3) 0.4627(2) 0.0178(10) Uani 1 1 d . .
H29 H 0.6614 0.3294 0.4661 0.021 Uiso 1 1 calc R U
C31 C 0.8089(5) 0.4777(3) 0.4640(2) 0.0214(12) Uani 1 1 d . .
H31 H 0.8192 0.5278 0.4682 0.026 Uiso 1 1 calc R U
C17 C 0.6435(5) 0.2212(2) 0.3335(2) 0.0171(11) Uani 1 1 d . .
H17 H 0.6789 0.2400 0.3700 0.021 Uiso 1 1 calc R U
C27 C 0.9044(5) 0.4307(3) 0.4430(2) 0.0213(11) Uani 1 1 d . .
C1 C 0.6165(5) 0.3048(3) 0.1243(2) 0.0239(12) Uani 1 1 d . .
C14 C 0.6255(5) 0.1790(2) 0.2376(2) 0.0204(11) Uani 1 1 d . .
H14 H 0.6456 0.1625 0.1978 0.024 Uiso 1 1 calc R U
C28 C 0.8477(5) 0.3618(3) 0.4417(2) 0.0195(11) Uani 1 1 d . .
H28 H 0.8884 0.3191 0.4288 0.023 Uiso 1 1 calc R U
C15 C 0.5016(5) 0.1909(2) 0.2602(2) 0.0171(10) Uani 1 1 d . .
H15 H 0.4244 0.1841 0.2382 0.021 Uiso 1 1 calc R U
C2 C 0.6211(5) 0.3764(3) 0.1437(2) 0.0237(12) Uani 1 1 d . .
H2 H 0.6943 0.4062 0.1418 0.028 Uiso 1 1 calc R U
C10 C 0.7107(6) 0.2714(3) 0.0793(2) 0.0310(14) Uani 1 1 d . .
C6 C 0.2725(5) 0.3431(3) 0.1657(2) 0.0264(12) Uani 1 1 d . .
C37 C 1.1166(6) 0.3846(4) 0.4077(3) 0.0483(18) Uani 1 1 d . .
H37A H 1.1193 0.3488 0.4402 0.072 Uiso 1 1 calc R U
H37B H 1.2039 0.3986 0.3969 0.072 Uiso 1 1 calc R U
H37C H 1.0738 0.3646 0.3720 0.072 Uiso 1 1 calc R U
C7 C 0.2265(6) 0.3882(3) 0.2187(3) 0.0380(14) Uani 1 1 d . .
H7A H 0.1331 0.3913 0.2178 0.057 Uiso 1 1 calc R U
H7B H 0.2631 0.4361 0.2156 0.057 Uiso 1 1 calc R U
H7C H 0.2537 0.3662 0.2571 0.057 Uiso 1 1 calc R U
C30 C 0.6950(5) 0.4397(3) 0.4780(2) 0.0193(12) Uani 1 1 d . .
C20 C 0.9265(5) 0.2012(3) 0.3399(3) 0.0345(14) Uani 1 1 d . .
H20A H 0.9363 0.2524 0.3327 0.052 Uiso 1 1 calc R U
H20B H 1.0110 0.1790 0.3427 0.052 Uiso 1 1 calc R U
H20C H 0.8799 0.1936 0.3780 0.052 Uiso 1 1 calc R U
C36 C 1.0436(5) 0.4496(3) 0.4298(3) 0.0293(13) Uani 1 1 d . .
C21 C 0.8378(6) 0.0874(3) 0.2997(3) 0.0404(16) Uani 1 1 d . .
H21A H 0.7900 0.0804 0.3375 0.061 Uiso 1 1 calc R U
H21B H 0.9226 0.0658 0.3036 0.061 Uiso 1 1 calc R U
H21C H 0.7918 0.0650 0.2659 0.061 Uiso 1 1 calc R U
C24 C 0.4024(6) 0.1286(3) 0.3842(3) 0.0346(14) Uani 1 1 d . .
H24A H 0.3461 0.1210 0.4193 0.052 Uiso 1 1 calc R U
H24B H 0.4887 0.1120 0.3941 0.052 Uiso 1 1 calc R U
H24C H 0.3697 0.1019 0.3492 0.052 Uiso 1 1 calc R U
C4 C 0.4179(5) 0.3377(3) 0.1616(2) 0.0213(11) Uani 1 1 d . .
C8 C 0.2303(6) 0.3788(3) 0.1063(3) 0.0394(15) Uani 1 1 d . .
H8A H 0.1369 0.3821 0.1053 0.059 Uiso 1 1 calc R U
H8B H 0.2598 0.3503 0.0716 0.059 Uiso 1 1 calc R U
H8C H 0.2672 0.4267 0.1038 0.059 Uiso 1 1 calc R U
C33 C 0.4680(5) 0.4177(3) 0.5103(3) 0.0318(14) Uani 1 1 d . .
H33A H 0.4384 0.4089 0.4687 0.048 Uiso 1 1 calc R U
H33B H 0.3976 0.4372 0.5345 0.048 Uiso 1 1 calc R U
H33C H 0.4972 0.3729 0.5285 0.048 Uiso 1 1 calc R U
C25 C 0.2767(6) 0.2310(4) 0.3448(3) 0.0401(16) Uani 1 1 d . .
H25A H 0.2800 0.2812 0.3326 0.060 Uiso 1 1 calc R U
H25B H 0.2124 0.2248 0.3767 0.060 Uiso 1 1 calc R U
H25C H 0.2540 0.2016 0.3095 0.060 Uiso 1 1 calc R U
C23 C 0.4063(5) 0.2082(3) 0.3687(2) 0.0232(12) Uani 1 1 d . .
C32 C 0.5778(5) 0.4708(3) 0.5091(2) 0.0258(13) Uani 1 1 d . .
C34 C 0.5329(6) 0.5392(3) 0.4788(3) 0.0331(14) Uani 1 1 d . .
H34A H 0.6046 0.5726 0.4757 0.050 Uiso 1 1 calc R U
H34B H 0.4646 0.5607 0.5031 0.050 Uiso 1 1 calc R U
H34C H 0.5007 0.5284 0.4379 0.050 Uiso 1 1 calc R U
C11 C 0.7043(7) 0.1898(3) 0.0773(3) 0.0471(18) Uani 1 1 d . .
H11A H 0.7578 0.1722 0.0439 0.071 Uiso 1 1 calc R U
H11B H 0.6157 0.1747 0.0707 0.071 Uiso 1 1 calc R U
H11C H 0.7352 0.1703 0.1159 0.071 Uiso 1 1 calc R U
C35 C 0.6150(6) 0.4869(3) 0.5756(2) 0.0309(14) Uani 1 1 d . .
H35A H 0.6355 0.4422 0.5966 0.046 Uiso 1 1 calc R U
H35B H 0.5435 0.5103 0.5963 0.046 Uiso 1 1 calc R U
H35C H 0.6897 0.5183 0.5763 0.046 Uiso 1 1 calc R U
C26 C 0.4371(6) 0.2490(3) 0.4270(2) 0.0284(13) Uani 1 1 d . .
H26A H 0.4506 0.2995 0.4174 0.043 Uiso 1 1 calc R U
H26B H 0.5147 0.2294 0.4455 0.043 Uiso 1 1 calc R U
H26C H 0.3658 0.2444 0.4556 0.043 Uiso 1 1 calc R U
C12 C 0.6706(7) 0.3000(4) 0.0161(3) 0.0475(18) Uani 1 1 d . .
H12A H 0.6702 0.3522 0.0168 0.071 Uiso 1 1 calc R U
H12B H 0.5849 0.2826 0.0061 0.071 Uiso 1 1 calc R U
H12C H 0.7313 0.2833 -0.0147 0.071 Uiso 1 1 calc R U
C9 C 0.2107(6) 0.2694(3) 0.1683(3) 0.0382(15) Uani 1 1 d . .
H9A H 0.2386 0.2447 0.2053 0.057 Uiso 1 1 calc R U
H9B H 0.2363 0.2418 0.1325 0.057 Uiso 1 1 calc R U
H9C H 0.1176 0.2746 0.1688 0.057 Uiso 1 1 calc R U
C19 C 0.8521(5) 0.1678(3) 0.2872(3) 0.0264(13) Uani 1 1 d . .
C38 C 1.0559(6) 0.5079(4) 0.3815(3) 0.0508(19) Uani 1 1 d . .
H38A H 1.0223 0.4903 0.3427 0.076 Uiso 1 1 calc R U
H38B H 1.1460 0.5207 0.3766 0.076 Uiso 1 1 calc R U
H38C H 1.0073 0.5499 0.3943 0.076 Uiso 1 1 calc R U
C13 C 0.8472(6) 0.2948(3) 0.0922(3) 0.0417(17) Uani 1 1 d . .
H13A H 0.8518 0.3469 0.0920 0.063 Uiso 1 1 calc R U
H13B H 0.9041 0.2756 0.0608 0.063 Uiso 1 1 calc R U
H13C H 0.8736 0.2768 0.1322 0.063 Uiso 1 1 calc R U
C22 C 0.9254(6) 0.1780(3) 0.2278(3) 0.0391(15) Uani 1 1 d . .
H22A H 0.8776 0.1562 0.1943 0.059 Uiso 1 1 calc R U
H22B H 1.0094 0.1552 0.2311 0.059 Uiso 1 1 calc R U
H22C H 0.9364 0.2290 0.2199 0.059 Uiso 1 1 calc R U
C39 C 1.1027(6) 0.4769(4) 0.4888(3) 0.052(2) Uani 1 1 d . .
H39A H 1.0574 0.5198 0.5022 0.078 Uiso 1 1 calc R U
H39B H 1.1929 0.4883 0.4820 0.078 Uiso 1 1 calc R U
H39C H 1.0958 0.4401 0.5203 0.078 Uiso 1 1 calc R U

loop_
_atom_site_aniso_label
_atom_site_aniso_U_11
_atom_site_aniso_U_22
_atom_site_aniso_U_33
_atom_site_aniso_U_23
_atom_site_aniso_U_13
_atom_site_aniso_U_12
Zr2 0.0179(2) 0.0160(2) 0.01353(19) 0.00082(17) -0.00311(17) -0.00141(18)
Zr1 0.0158(2) 0.0159(2) 0.01202(19) -0.00002(17) 0.00004(16) -0.00165(17)
As1 0.0166(3) 0.0205(3) 0.0155(3) -0.0017(2) -0.0012(2) 0.0004(2)
As2 0.0165(3) 0.0238(3) 0.0180(3) 0.0007(2) 0.0017(2) -0.0028(2)
As5 0.0377(4) 0.0167(3) 0.0277(3) 0.0015(2) -0.0108(3) -0.0047(3)
As4 0.0300(3) 0.0173(3) 0.0245(3) 0.0014(2) -0.0097(3) 0.0015(3)
As3 0.0320(3) 0.0239(3) 0.0194(3) 0.0066(2) -0.0020(3) -0.0090(3)
C5 0.033(3) 0.021(3) 0.015(2) 0.000(2) -0.005(2) -0.007(2)
C18 0.021(3) 0.014(2) 0.022(2) 0.005(2) 0.002(2) 0.001(2)
C16 0.017(3) 0.015(2) 0.018(2) 0.006(2) 0.002(2) -0.005(2)
C3 0.027(3) 0.023(3) 0.013(2) 0.006(2) -0.001(2) 0.001(2)
C29 0.020(3) 0.022(3) 0.011(2) 0.000(2) -0.006(2) -0.003(2)
C31 0.021(3) 0.026(3) 0.017(3) -0.002(2) -0.009(2) -0.005(2)
C17 0.025(3) 0.012(2) 0.015(2) 0.004(2) -0.002(2) -0.002(2)
C27 0.024(3) 0.028(3) 0.012(2) 0.000(2) -0.006(2) 0.002(3)
C1 0.032(3) 0.030(3) 0.010(2) 0.001(2) 0.001(2) -0.002(3)
C14 0.027(3) 0.014(2) 0.021(2) 0.001(2) 0.005(2) 0.000(2)
C28 0.022(3) 0.025(3) 0.012(2) 0.002(2) 0.000(2) 0.003(2)
C15 0.019(2) 0.016(2) 0.016(2) -0.001(2) -0.002(2) -0.003(2)
C2 0.032(3) 0.027(3) 0.012(2) 0.002(2) 0.003(2) -0.009(2)
C10 0.042(4) 0.035(3) 0.016(3) -0.003(2) 0.005(3) -0.001(3)
C6 0.022(3) 0.028(3) 0.029(3) 0.004(2) -0.010(3) 0.000(2)
C37 0.023(4) 0.053(4) 0.068(5) -0.004(4) 0.009(3) 0.000(3)
C7 0.025(3) 0.048(4) 0.041(3) 0.001(3) -0.007(3) 0.006(3)
C30 0.018(3) 0.030(3) 0.009(2) -0.003(2) -0.0046(19) 0.001(2)
C20 0.020(3) 0.035(3) 0.049(4) 0.003(3) -0.009(3) 0.007(3)
C36 0.019(3) 0.039(3) 0.030(3) 0.003(3) 0.000(2) -0.007(3)
C21 0.037(4) 0.027(3) 0.058(4) 0.001(3) -0.003(3) 0.006(3)
C24 0.045(4) 0.031(3) 0.028(3) 0.001(3) 0.013(3) -0.017(3)
C4 0.024(3) 0.025(3) 0.014(2) 0.005(2) -0.007(2) -0.004(2)
C8 0.038(4) 0.042(4) 0.038(3) 0.011(3) -0.013(3) 0.000(3)
C33 0.025(3) 0.042(4) 0.028(3) -0.012(3) 0.005(2) 0.000(3)
C25 0.023(3) 0.071(5) 0.026(3) -0.001(3) 0.003(3) -0.006(3)
C23 0.026(3) 0.025(3) 0.018(3) 0.002(2) 0.006(2) -0.008(2)
C32 0.023(3) 0.034(3) 0.020(3) -0.006(2) -0.001(2) 0.003(3)
C34 0.034(4) 0.037(3) 0.028(3) -0.005(3) 0.003(3) 0.013(3)
C11 0.069(5) 0.041(4) 0.031(3) -0.010(3) 0.019(3) 0.003(4)
C35 0.031(3) 0.044(4) 0.018(3) -0.008(3) -0.003(2) 0.009(3)
C26 0.036(4) 0.031(3) 0.018(3) -0.001(2) 0.007(2) -0.008(3)
C12 0.066(5) 0.058(5) 0.018(3) -0.001(3) 0.005(3) 0.002(4)
C9 0.025(3) 0.041(4) 0.048(4) 0.006(3) -0.010(3) -0.003(3)
C19 0.020(3) 0.024(3) 0.035(3) 0.003(2) 0.000(3) 0.009(2)
C38 0.026(3) 0.065(5) 0.061(5) 0.020(4) -0.003(3) -0.016(4)
C13 0.041(4) 0.054(4) 0.031(3) -0.001(3) 0.012(3) 0.008(3)
C22 0.024(3) 0.048(4) 0.045(4) -0.001(3) 0.008(3) 0.009(3)
C39 0.027(4) 0.082(6) 0.047(4) -0.012(4) -0.007(3) -0.013(4)

loop_
_atom_type_symbol
_atom_type_description
_atom_type_scat_dispersion_real
_atom_type_scat_dispersion_imag
_atom_type_scat_source
C C 0.0181 0.0091 'International Tables Vol C Tables 4.2.6.8 and 6.1.1.4'
H H 0.0000 0.0000 'International Tables Vol C Tables 4.2.6.8 and 6.1.1.4'
As As -0.9300 1.0051 'International Tables Vol C Tables 4.2.6.8 and 6.1.1.4'
Zr Zr -0.1862 2.2449 'International Tables Vol C Tables 4.2.6.8 and 6.1.1.4'

loop_
_geom_angle_atom_site_label_1
_geom_angle_atom_site_label_2
_geom_angle_atom_site_label_3
_geom_angle
C29 Zr2 C28 32.87(17)
C29 Zr2 C31 53.42(16)
C28 Zr2 C31 53.43(17)
C29 Zr2 C27 54.17(17)
C28 Zr2 C27 32.65(17)
C31 Zr2 C27 32.15(16)
C29 Zr2 C30 32.54(16)
C28 Zr2 C30 54.24(16)
C31 Zr2 C30 32.40(16)
C27 Zr2 C30 54.15(16)
C29 Zr2 As1 95.98(12)
C28 Zr2 As1 122.37(12)
C31 Zr2 As1 129.95(12)
C27 Zr2 As1 150.00(12)
C30 Zr2 As1 99.83(11)
C29 Zr2 As2 120.57(12)
C28 Zr2 As2 97.01(12)
C31 Zr2 As2 135.69(12)
C27 Zr2 As2 104.78(12)
C30 Zr2 As2 151.00(11)
As1 Zr2 As2 92.78(2)
C29 Zr2 As5 133.84(11)
C28 Zr2 As5 131.90(12)
C31 Zr2 As5 83.63(12)
C27 Zr2 As5 99.36(12)
C30 Zr2 As5 101.82(12)
As1 Zr2 As5 100.81(2)
As2 Zr2 As5 101.30(2)
C29 Zr2 As4 139.01(12)
C28 Zr2 As4 171.88(12)
C31 Zr2 As4 124.45(12)
C27 Zr2 As4 149.96(12)
C30 Zr2 As4 119.17(11)
As1 Zr2 As4 51.651(18)
As2 Zr2 As4 89.09(2)
As5 Zr2 As4 51.230(18)
C29 Zr2 As3 171.56(12)
C28 Zr2 As3 139.22(12)
C31 Zr2 As3 127.59(12)
C27 Zr2 As3 121.29(12)
C30 Zr2 As3 153.16(12)
As1 Zr2 As3 88.70(2)
As2 Zr2 As3 51.970(18)
As5 Zr2 As3 51.404(18)
As4 Zr2 As3 48.864(18)
C15 Zr1 C14 33.32(17)
C15 Zr1 C2 129.56(16)
C14 Zr1 C2 116.99(17)
C15 Zr1 C3 122.45(16)
C14 Zr1 C3 131.85(17)
C2 Zr1 C3 31.93(17)
C15 Zr1 C1 99.87(16)
C14 Zr1 C1 85.59(17)
C2 Zr1 C1 31.98(17)
C3 Zr1 C1 52.99(17)
C15 Zr1 C5 78.24(15)
C14 Zr1 C5 79.85(17)
C2 Zr1 C5 52.16(16)
C3 Zr1 C5 52.08(16)
C1 Zr1 C5 31.74(17)
C15 Zr1 C4 90.59(16)
C14 Zr1 C4 105.59(17)
C2 Zr1 C4 52.67(17)
C3 Zr1 C4 31.86(16)
C1 Zr1 C4 52.79(17)
C5 Zr1 C4 31.24(16)
C15 Zr1 C18 53.54(16)
C14 Zr1 C18 31.96(16)
C2 Zr1 C18 130.97(16)
C3 Zr1 C18 159.36(16)
C1 Zr1 C18 106.44(16)
C5 Zr1 C18 110.37(16)
C4 Zr1 C18 137.55(16)
C15 Zr1 C16 32.06(15)
C14 Zr1 C16 53.43(16)
C2 Zr1 C16 160.06(16)
C3 Zr1 C16 137.54(17)
C1 Zr1 C16 131.92(16)
C5 Zr1 C16 108.00(15)
C4 Zr1 C16 110.08(15)
C18 Zr1 C16 52.35(15)
C15 Zr1 C17 52.55(15)
C14 Zr1 C17 52.44(16)
C2 Zr1 C17 161.08(17)
C3 Zr1 C17 166.96(16)
C1 Zr1 C17 136.48(17)
C5 Zr1 C17 129.04(15)
C4 Zr1 C17 140.68(16)
C18 Zr1 C17 31.23(15)
C16 Zr1 C17 31.15(15)
C15 Zr1 As1 106.06(11)
C14 Zr1 As1 132.32(12)
C2 Zr1 As1 109.66(12)
C3 Zr1 As1 85.52(12)
C1 Zr1 As1 138.40(12)
C5 Zr1 As1 125.40(12)
C4 Zr1 As1 94.51(12)
C18 Zr1 As1 115.11(11)
C16 Zr1 As1 79.20(11)
C17 Zr1 As1 84.91(11)
C15 Zr1 As2 134.23(12)
C14 Zr1 As2 108.04(12)
C2 Zr1 As2 82.85(13)
C3 Zr1 As2 101.97(12)
C1 Zr1 As2 98.35(12)
C5 Zr1 As2 129.92(12)
C4 Zr1 As2 133.04(11)
C18 Zr1 As2 81.09(11)
C16 Zr1 As2 116.12(11)
C17 Zr1 As2 86.23(11)
As1 Zr1 As2 86.36(2)
As4 As1 Zr2 72.56(2)
As4 As1 Zr1 97.16(2)
Zr2 As1 Zr1 89.68(2)
As3 As2 Zr2 72.25(2)
As3 As2 Zr1 96.48(2)
Zr2 As2 Zr1 89.20(2)
As4 As5 As3 60.67(2)
As4 As5 Zr2 72.45(2)
As3 As5 Zr2 72.34(2)
As5 As4 As1 109.66(3)
As5 As4 As3 59.82(2)
As1 As4 As3 105.00(3)
As5 As4 Zr2 56.318(19)
As1 As4 Zr2 55.787(18)
As3 As4 Zr2 65.58(2)
As5 As3 As2 109.61(3)
As5 As3 As4 59.51(2)
As2 As3 As4 105.16(3)
As5 As3 Zr2 56.253(18)
As2 As3 Zr2 55.782(18)
As4 As3 Zr2 65.56(2)
C4 C5 C1 110.1(4)
C4 C5 Zr1 75.0(3)
C1 C5 Zr1 73.7(3)
C4 C5 H5 125.0
C1 C5 H5 125.0
Zr1 C5 H5 118.1
C14 C18 C17 106.1(4)
C14 C18 C19 126.2(5)
C17 C18 C19 124.6(5)
C14 C18 Zr1 67.3(3)
C17 C18 Zr1 75.1(3)
C19 C18 Zr1 137.8(3)
C15 C16 C17 106.1(4)
C15 C16 C23 125.0(4)
C17 C16 C23 125.5(4)
C15 C16 Zr1 67.0(3)
C17 C16 Zr1 74.9(3)
C23 C16 Zr1 138.8(3)
C2 C3 C4 108.4(5)
C2 C3 Zr1 72.9(3)
C4 C3 Zr1 77.1(3)
C2 C3 H3 125.8
C4 C3 H3 125.8
Zr1 C3 H3 116.3
C28 C29 C30 109.1(5)
C28 C29 Zr2 73.8(3)
C30 C29 Zr2 76.2(3)
C28 C29 H29 125.4
C30 C29 H29 125.4
Zr2 C29 H29 116.5
C27 C31 C30 110.5(5)
C27 C31 Zr2 74.5(3)
C30 C31 Zr2 74.6(3)
C27 C31 H31 124.8
C30 C31 H31 124.8
Zr2 C31 H31 117.8
C16 C17 C18 109.8(4)
C16 C17 Zr1 73.9(3)
C18 C17 Zr1 73.7(3)
C16 C17 H17 125.1
C18 C17 H17 125.1
Zr1 C17 H17 119.0
C31 C27 C28 106.3(5)
C31 C27 C36 126.3(5)
C28 C27 C36 127.2(5)
C31 C27 Zr2 73.3(3)
C28 C27 Zr2 71.6(3)
C36 C27 Zr2 124.1(3)
C2 C1 C5 105.5(5)
C2 C1 C10 124.3(5)
C5 C1 C10 126.9(5)
C2 C1 Zr1 71.0(3)
C5 C1 Zr1 74.6(3)
C10 C1 Zr1 135.1(4)
C15 C14 C18 109.1(4)
C15 C14 Zr1 73.3(3)
C18 C14 Zr1 80.7(3)
C15 C14 H14 125.5
C18 C14 H14 125.5
Zr1 C14 H14 112.7
C29 C28 C27 108.4(5)
C29 C28 Zr2 73.3(3)
C27 C28 Zr2 75.7(3)
C29 C28 H28 125.8
C27 C28 H28 125.8
Zr2 C28 H28 117.1
C14 C15 C16 108.6(4)
C14 C15 Zr1 73.4(3)
C16 C15 Zr1 80.9(3)
C14 C15 H15 125.7
C16 C15 H15 125.7
Zr1 C15 H15 112.4
C3 C2 C1 109.8(5)
C3 C2 Zr1 75.2(3)
C1 C2 Zr1 77.0(3)
C3 C2 H2 125.1
C1 C2 H2 125.1
Zr1 C2 H2 114.7
C13 C10 C1 111.5(4)
C13 C10 C11 109.5(5)
C1 C10 C11 113.5(5)
C13 C10 C12 108.8(5)
C1 C10 C12 105.3(5)
C11 C10 C12 108.0(5)
C7 C6 C9 109.9(5)
C7 C6 C4 113.5(5)
C9 C6 C4 111.3(5)
C7 C6 C8 108.7(5)
C9 C6 C8 107.7(5)
C4 C6 C8 105.5(5)
C36 C37 H37A 109.5
C36 C37 H37B 109.5
H37A C37 H37B 109.5
C36 C37 H37C 109.5
H37A C37 H37C 109.5
H37B C37 H37C 109.5
C6 C7 H7A 109.5
C6 C7 H7B 109.5
H7A C7 H7B 109.5
C6 C7 H7C 109.5
H7A C7 H7C 109.5
H7B C7 H7C 109.5
C29 C30 C31 105.7(4)
C29 C30 C32 128.6(5)
C31 C30 C32 125.4(5)
C29 C30 Zr2 71.2(3)
C31 C30 Zr2 73.0(3)
C32 C30 Zr2 125.1(3)
C19 C20 H20A 109.5
C19 C20 H20B 109.5
H20A C20 H20B 109.5
C19 C20 H20C 109.5
H20A C20 H20C 109.5
H20B C20 H20C 109.5
C37 C36 C39 109.7(5)
C37 C36 C27 110.8(5)
C39 C36 C27 107.7(5)
C37 C36 C38 108.1(5)
C39 C36 C38 108.4(5)
C27 C36 C38 112.2(5)
C19 C21 H21A 109.5
C19 C21 H21B 109.5
H21A C21 H21B 109.5
C19 C21 H21C 109.5
H21A C21 H21C 109.5
H21B C21 H21C 109.5
C23 C24 H24A 109.5
C23 C24 H24B 109.5
H24A C24 H24B 109.5
C23 C24 H24C 109.5
H24A C24 H24C 109.5
H24B C24 H24C 109.5
C5 C4 C3 106.2(5)
C5 C4 C6 127.5(5)
C3 C4 C6 124.2(5)
C5 C4 Zr1 73.7(3)
C3 C4 Zr1 71.1(3)
C6 C4 Zr1 133.1(3)
C6 C8 H8A 109.5
C6 C8 H8B 109.5
H8A C8 H8B 109.5
C6 C8 H8C 109.5
H8A C8 H8C 109.5
H8B C8 H8C 109.5
C32 C33 H33A 109.5
C32 C33 H33B 109.5
H33A C33 H33B 109.5
C32 C33 H33C 109.5
H33A C33 H33C 109.5
H33B C33 H33C 109.5
C23 C25 H25A 109.5
C23 C25 H25B 109.5
H25A C25 H25B 109.5
C23 C25 H25C 109.5
H25A C25 H25C 109.5
H25B C25 H25C 109.5
C25 C23 C16 112.7(4)
C25 C23 C26 109.8(5)
C16 C23 C26 112.6(4)
C25 C23 C24 109.1(5)
C16 C23 C24 104.5(4)
C26 C23 C24 108.0(4)
C34 C32 C33 109.1(5)
C34 C32 C30 112.2(4)
C33 C32 C30 111.5(4)
C34 C32 C35 109.2(4)
C33 C32 C35 107.6(5)
C30 C32 C35 107.2(4)
C32 C34 H34A 109.5
C32 C34 H34B 109.5
H34A C34 H34B 109.5
C32 C34 H34C 109.5
H34A C34 H34C 109.5
H34B C34 H34C 109.5
C10 C11 H11A 109.5
C10 C11 H11B 109.5
H11A C11 H11B 109.5
C10 C11 H11C 109.5
H11A C11 H11C 109.5
H11B C11 H11C 109.5
C32 C35 H35A 109.5
C32 C35 H35B 109.5
H35A C35 H35B 109.5
C32 C35 H35C 109.5
H35A C35 H35C 109.5
H35B C35 H35C 109.5
C23 C26 H26A 109.5
C23 C26 H26B 109.5
H26A C26 H26B 109.5
C23 C26 H26C 109.5
H26A C26 H26C 109.5
H26B C26 H26C 109.5
C10 C12 H12A 109.5
C10 C12 H12B 109.5
H12A C12 H12B 109.5
C10 C12 H12C 109.5
H12A C12 H12C 109.5
H12B C12 H12C 109.5
C6 C9 H9A 109.5
C6 C9 H9B 109.5
H9A C9 H9B 109.5
C6 C9 H9C 109.5
H9A C9 H9C 109.5
H9B C9 H9C 109.5
C22 C19 C18 112.4(4)
C22 C19 C20 109.8(5)
C18 C19 C20 112.4(4)
C22 C19 C21 108.9(5)
C18 C19 C21 104.6(4)
C20 C19 C21 108.4(5)
C36 C38 H38A 109.5
C36 C38 H38B 109.5
H38A C38 H38B 109.5
C36 C38 H38C 109.5
H38A C38 H38C 109.5
H38B C38 H38C 109.5
C10 C13 H13A 109.5
C10 C13 H13B 109.5
H13A C13 H13B 109.5
C10 C13 H13C 109.5
H13A C13 H13C 109.5
H13B C13 H13C 109.5
C19 C22 H22A 109.5
C19 C22 H22B 109.5
H22A C22 H22B 109.5
C19 C22 H22C 109.5
H22A C22 H22C 109.5
H22B C22 H22C 109.5
C36 C39 H39A 109.5
C36 C39 H39B 109.5
H39A C39 H39B 109.5
C36 C39 H39C 109.5
H39A C39 H39C 109.5
H39B C39 H39C 109.5

loop_
_geom_bond_atom_site_label_1
_geom_bond_atom_site_label_2
_geom_bond_distance
Zr2 C29 2.497(4)
Zr2 C28 2.503(5)
Zr2 C31 2.541(5)
Zr2 C27 2.557(5)
Zr2 C30 2.561(5)
Zr2 As1 2.5981(7)
Zr2 As2 2.6029(6)
Zr2 As5 2.6160(7)
Zr2 As4 2.9974(7)
Zr2 As3 2.9979(7)
Zr1 C15 2.455(5)
Zr1 C14 2.456(5)
Zr1 C2 2.517(5)
Zr1 C3 2.546(5)
Zr1 C1 2.594(5)
Zr1 C5 2.607(5)
Zr1 C4 2.624(5)
Zr1 C18 2.627(5)
Zr1 C16 2.633(4)
Zr1 C17 2.646(5)
Zr1 As1 2.7431(6)
Zr1 As2 2.7605(7)
As1 As4 2.4640(8)
As2 As3 2.4795(8)
As5 As4 2.4511(8)
As5 As3 2.4589(8)
As4 As3 2.4797(9)
C5 C4 1.408(7)
C5 C1 1.422(8)
C5 H5 0.9500
C18 C14 1.409(7)
C18 C17 1.419(7)
C18 C19 1.528(7)
C16 C15 1.416(7)
C16 C17 1.418(7)
C16 C23 1.520(7)
C3 C2 1.393(8)
C3 C4 1.421(7)
C3 H3 0.9500
C29 C28 1.415(7)
C29 C30 1.419(7)
C29 H29 0.9500
C31 C27 1.412(7)
C31 C30 1.423(7)
C31 H31 0.9500
C17 H17 0.9500
C27 C28 1.423(7)
C27 C36 1.528(8)
C1 C2 1.410(7)
C1 C10 1.531(8)
C14 C15 1.408(7)
C14 H14 0.9500
C28 H28 0.9500
C15 H15 0.9500
C2 H2 0.9500
C10 C13 1.522(9)
C10 C11 1.534(8)
C10 C12 1.546(8)
C6 C7 1.518(8)
C6 C9 1.528(8)
C6 C4 1.528(8)
C6 C8 1.533(7)
C37 C36 1.519(9)
C37 H37A 0.9800
C37 H37B 0.9800
C37 H37C 0.9800
C7 H7A 0.9800
C7 H7B 0.9800
C7 H7C 0.9800
C30 C32 1.522(7)
C20 C19 1.530(8)
C20 H20A 0.9800
C20 H20B 0.9800
C20 H20C 0.9800
C36 C39 1.525(8)
C36 C38 1.529(8)
C21 C19 1.539(7)
C21 H21A 0.9800
C21 H21B 0.9800
C21 H21C 0.9800
C24 C23 1.533(7)
C24 H24A 0.9800
C24 H24B 0.9800
C24 H24C 0.9800
C8 H8A 0.9800
C8 H8B 0.9800
C8 H8C 0.9800
C33 C32 1.521(8)
C33 H33A 0.9800
C33 H33B 0.9800
C33 H33C 0.9800
C25 C23 1.517(8)
C25 H25A 0.9800
C25 H25B 0.9800
C25 H25C 0.9800
C23 C26 1.527(7)
C32 C34 1.520(8)
C32 C35 1.543(7)
C34 H34A 0.9800
C34 H34B 0.9800
C34 H34C 0.9800
C11 H11A 0.9800
C11 H11B 0.9800
C11 H11C 0.9800
C35 H35A 0.9800
C35 H35B 0.9800
C35 H35C 0.9800
C26 H26A 0.9800
C26 H26B 0.9800
C26 H26C 0.9800
C12 H12A 0.9800
C12 H12B 0.9800
C12 H12C 0.9800
C9 H9A 0.9800
C9 H9B 0.9800
C9 H9C 0.9800
C19 C22 1.526(8)
C38 H38A 0.9800
C38 H38B 0.9800
C38 H38C 0.9800
C13 H13A 0.9800
C13 H13B 0.9800
C13 H13C 0.9800
C22 H22A 0.9800
C22 H22B 0.9800
C22 H22C 0.9800
C39 H39A 0.9800
C39 H39B 0.9800
C39 H39C 0.9800

loop_
_geom_torsion_atom_site_label_1
_geom_torsion_atom_site_label_2
_geom_torsion_atom_site_label_3
_geom_torsion_atom_site_label_4
_geom_torsion
C15 C16 C17 C18 -5.4(5)
C23 C16 C17 C18 154.6(5)
Zr1 C16 C17 C18 -65.5(4)
C15 C16 C17 Zr1 60.1(3)
C23 C16 C17 Zr1 -139.9(5)
C14 C18 C17 C16 5.2(6)
C19 C18 C17 C16 -155.9(4)
Zr1 C18 C17 C16 65.7(3)
C14 C18 C17 Zr1 -60.5(3)
C19 C18 C17 Zr1 138.4(5)
C30 C31 C27 C28 2.1(5)
Zr2 C31 C27 C28 -64.5(3)
C30 C31 C27 C36 -173.1(4)
Zr2 C31 C27 C36 120.3(5)
C30 C31 C27 Zr2 66.6(3)
C4 C5 C1 C2 2.1(5)
Zr1 C5 C1 C2 -64.8(3)
C4 C5 C1 C10 -157.8(5)
Zr1 C5 C1 C10 135.4(5)
C4 C5 C1 Zr1 66.8(3)
C17 C18 C14 C15 -2.9(6)
C19 C18 C14 C15 157.9(5)
Zr1 C18 C14 C15 -68.6(3)
C17 C18 C14 Zr1 65.7(3)
C19 C18 C14 Zr1 -133.5(5)
C30 C29 C28 C27 -0.4(5)
Zr2 C29 C28 C27 68.3(3)
C30 C29 C28 Zr2 -68.7(3)
C31 C27 C28 C29 -1.0(5)
C36 C27 C28 C29 174.1(5)
Zr2 C27 C28 C29 -66.7(3)
C31 C27 C28 Zr2 65.6(3)
C36 C27 C28 Zr2 -119.3(5)
C18 C14 C15 C16 -0.4(5)
Zr1 C14 C15 C16 -74.1(3)
C18 C14 C15 Zr1 73.6(3)
C17 C16 C15 C14 3.6(5)
C23 C16 C15 C14 -156.6(5)
Zr1 C16 C15 C14 68.9(3)
C17 C16 C15 Zr1 -65.4(3)
C23 C16 C15 Zr1 134.5(5)
C4 C3 C2 C1 0.4(6)
Zr1 C3 C2 C1 70.0(3)
C4 C3 C2 Zr1 -69.6(3)
C5 C1 C2 C3 -1.5(5)
C10 C1 C2 C3 159.0(5)
Zr1 C1 C2 C3 -68.8(3)
C5 C1 C2 Zr1 67.3(3)
C10 C1 C2 Zr1 -132.2(5)
C2 C1 C10 C13 42.2(7)
C5 C1 C10 C13 -161.5(5)
Zr1 C1 C10 C13 -55.1(7)
C2 C1 C10 C11 166.5(5)
C5 C1 C10 C11 -37.2(8)
Zr1 C1 C10 C11 69.2(7)
C2 C1 C10 C12 -75.6(6)
C5 C1 C10 C12 80.7(7)
Zr1 C1 C10 C12 -172.9(4)
C28 C29 C30 C31 1.6(5)
Zr2 C29 C30 C31 -65.4(3)
C28 C29 C30 C32 -172.5(5)
Zr2 C29 C30 C32 120.4(5)
C28 C29 C30 Zr2 67.1(3)
C27 C31 C30 C29 -2.3(5)
Zr2 C31 C30 C29 64.2(3)
C27 C31 C30 C32 172.0(4)
Zr2 C31 C30 C32 -121.4(5)
C27 C31 C30 Zr2 -66.6(3)
C31 C27 C36 C37 -179.8(5)
C28 C27 C36 C37 6.0(7)
Zr2 C27 C36 C37 -86.0(5)
C31 C27 C36 C39 60.2(7)
C28 C27 C36 C39 -113.9(6)
Zr2 C27 C36 C39 154.1(4)
C31 C27 C36 C38 -59.0(7)
C28 C27 C36 C38 126.8(6)
Zr2 C27 C36 C38 34.8(7)
C1 C5 C4 C3 -1.8(5)
Zr1 C5 C4 C3 64.1(3)
C1 C5 C4 C6 161.8(5)
Zr1 C5 C4 C6 -132.3(5)
C1 C5 C4 Zr1 -65.9(3)
C2 C3 C4 C5 0.9(6)
Zr1 C3 C4 C5 -65.9(3)
C2 C3 C4 C6 -163.5(5)
Zr1 C3 C4 C6 129.8(5)
C2 C3 C4 Zr1 66.8(3)
C7 C6 C4 C5 151.6(5)
C9 C6 C4 C5 27.0(7)
C8 C6 C4 C5 -89.6(6)
C7 C6 C4 C3 -47.4(7)
C9 C6 C4 C3 -172.1(5)
C8 C6 C4 C3 71.4(6)
C7 C6 C4 Zr1 48.2(7)
C9 C6 C4 Zr1 -76.5(6)
C8 C6 C4 Zr1 167.0(4)
C15 C16 C23 C25 -46.2(7)
C17 C16 C23 C25 157.4(5)
Zr1 C16 C23 C25 48.2(7)
C15 C16 C23 C26 -171.0(5)
C17 C16 C23 C26 32.6(7)
Zr1 C16 C23 C26 -76.6(6)
C15 C16 C23 C24 72.1(6)
C17 C16 C23 C24 -84.3(6)
Zr1 C16 C23 C24 166.5(4)
C29 C30 C32 C34 -136.3(5)
C31 C30 C32 C34 50.6(7)
Zr2 C30 C32 C34 -42.9(6)
C29 C30 C32 C33 -13.7(7)
C31 C30 C32 C33 173.3(5)
Zr2 C30 C32 C33 79.7(5)
C29 C30 C32 C35 103.9(6)
C31 C30 C32 C35 -69.2(6)
Zr2 C30 C32 C35 -162.8(4)
C14 C18 C19 C22 50.7(7)
C17 C18 C19 C22 -151.9(5)
Zr1 C18 C19 C22 -44.7(7)
C14 C18 C19 C20 175.3(5)
C17 C18 C19 C20 -27.4(7)
Zr1 C18 C19 C20 79.9(6)
C14 C18 C19 C21 -67.3(6)
C17 C18 C19 C21 90.0(6)
Zr1 C18 C19 C21 -162.8(4)
